data_7151282
loop_
_publ_author_name
'Checi\'nska, Lilianna'
'Mebs, Stefan'
'H\"ubschle, Christian B'
'F\"orster, Diana'
'Morgenroth, Wolfgang'
'Luger, Peter'

_publ_section_title
;
 Reproducibility and transferability of topological data: experimental
 charge density study of two modifications of
 L-alanyl-L-tyrosyl-L-alanine.
;
_journal_issue 17
_journal_name_full 'Organic &amp; biomolecular chemistry'
_journal_page_first 3242
_journal_page_last 3251
_journal_paper_doi 10.1039/b607744g
_journal_volume 4
_journal_year 2006
_chemical_absolute_configuration syn
_chemical_formula_moiety 'C15 H21 N3 O5, 2(H2 O), 0.634(H2 O)'
_chemical_formula_sum 'C15 H26.26 N3 O7.63'
_chemical_formula_weight 370.69
_space_group_IT_number 4
_symmetry_cell_setting monoclinic
_symmetry_Int_Tables_number 4
_symmetry_space_group_name_Hall 'P 2yb'
_symmetry_space_group_name_H-M 'P 1 21 1'
_cell_angle_alpha 90.00
_cell_angle_beta 91.21
_cell_angle_gamma 90.00
_cell_formula_units_Z 2
_cell_length_a 8.121
_cell_length_b 9.299
_cell_length_c 12.532
_cell_measurement_reflns_used 1613
_cell_measurement_temperature 9(2)
_cell_measurement_theta_max 19.40
_cell_measurement_theta_min 1.93
_cell_volume 946.170
_computing_cell_refinement 'XDS (Kabsch, 1993)'
_computing_data_collection 'MarCCD (Paulmann & Morgenroth, 2006)'
_computing_data_reduction 'XDS (Kabsch, 1993)'
_computing_molecular_graphics 'Koritsanszky et al, (2003)'
_computing_publication_material 'Koritsanszky et al, (2003)'
_computing_structure_refinement 'Koritsanszky et al, (2003)'
_computing_structure_solution 'SHELXS-97 (Sheldrick, 1997)'
_diffrn_detector_type 'MarCCD detector'
_diffrn_measured_fraction_theta_full 0.912
_diffrn_measured_fraction_theta_max 0.912
_diffrn_measurement_device_type 'Huber diffractometer'
_diffrn_measurement_method '\f scan'
_diffrn_radiation_source synchrotron
_diffrn_radiation_type synchrotron
_diffrn_radiation_wavelength 0.50
_diffrn_reflns_av_R_equivalents 0.0535
_diffrn_reflns_limit_h_max 20
_diffrn_reflns_limit_h_min -20
_diffrn_reflns_limit_k_max 18
_diffrn_reflns_limit_k_min -19
_diffrn_reflns_limit_l_max 30
_diffrn_reflns_limit_l_min -30
_diffrn_reflns_number 203534
_diffrn_reflns_theta_full 38.23
_diffrn_reflns_theta_max 38.23
_diffrn_reflns_theta_min 1.14
_exptl_absorpt_coefficient_mu 0.064
_exptl_absorpt_correction_type none
_exptl_crystal_colour colourless
_exptl_crystal_density_diffrn 1.301
_exptl_crystal_description needle
_exptl_crystal_F_000 397
_exptl_crystal_size_max 0.54
_exptl_crystal_size_mid 0.25
_exptl_crystal_size_min 0.13
_refine_diff_density_max 0.329
_refine_diff_density_min -0.360
_refine_diff_density_rms 0.061
_refine_ls_extinction_method none
_refine_ls_goodness_of_fit_ref 2.0596
_refine_ls_matrix_type full
_refine_ls_number_parameters 683
_refine_ls_number_reflns 12875
_refine_ls_number_restraints 0
_refine_ls_R_factor_all 0.0351
_refine_ls_R_factor_gt 0.0293
_refine_ls_shift/su_max 0.0000
_refine_ls_structure_factor_coef F
_refine_ls_weighting_details
;
calc w1 = 1/[s^2^(Fo)]
;
_refine_ls_weighting_scheme calc
_refine_ls_wR_factor_ref 0.0208
_reflns_number_gt 13414
_reflns_number_total 14143
_reflns_threshold_expression I>2\s(I)
_cod_data_source_file b607744g.txt
_cod_data_source_block I
_cod_depositor_comments
;
The following automatic conversions were performed:
'_symmetry_cell_setting' value 'Monoclinic' changed to 'monoclinic'
according to '/home/saulius/struct/CIF-dictionaries/cif_core.dic'
dictionary named 'cif_core.dic' version 2.4.1 from 2010-06-29.

Automatic conversion script
Id: cif_fix_enum 1527 2010-12-29 10:47:43Z saulius 
;
_cod_original_cell_volume 946.2
_cod_original_sg_symbol_H-M 'P 21'
_cod_database_code 7151282

loop_
_symmetry_equiv_pos_site_id
_symmetry_equiv_pos_as_xyz
1 +X,+Y,+Z
2 -X,1/2+Y,-Z

loop_
_atom_local_axes_label
_atom_local_axes_atom0
_atom_local_axes_ax1
_atom_local_axes_atom1
_atom_local_axes_atom2
_atom_local_axes_ax2
O(1) C(2) Z O(1) N(2) Y
O(2) C(4) Z O(2) N(3) Y
O(3) C(6) X O(3) O(4) Y
O(4) C(6) X O(4) O(3) Y
O(5) C(24) Z O(5) C(23) Y
O(6) H(61) X O(6) H(62) Y
O(7) H(71) X O(7) H(72) Y
O(8) H(81) X O(8) H(82) Y
N(1) C(1) Z N(1) H(11A) Y
N(2) C(2) X N(2) C(3) Y
N(3) C(4) X N(3) C(5) Y
C(1) H(1) X C(1) N(1) Y
C(2) N(2) X C(2) C(1) Y
C(3) H(3) X C(3) N(2) Y
C(4) N(3) X C(4) C(3) Y
C(5) H(5) Z C(5) N(3) Y
C(6) O(3) X C(6) O(4) Y
C(7) C(1) Z C(7) H(7A) Y
C(8) C(5) Z C(8) H(8A) Y
C(20) C(3) X C(20) C(21) Y
C(21) C(26) X C(21) C(22) Y
C(22) C(21) X C(22) C(23) Y
C(23) C(22) X C(23) C(24) Y
C(24) O(5) X C(24) C(25) Y
C(25) C(24) X C(25) C(26) Y
C(26) C(21) X C(26) C(25) Y
H(1) C(1) Z H(1) N(1) Y
H(3) C(3) Z H(3) N(2) Y
H(5) C(5) Z H(5) N(3) Y
H(7A) C(7) Z H(7A) C(1) Y
H(7B) C(7) Z H(7B) C(1) Y
H(7C) C(7) Z H(7C) C(1) Y
H(8A) C(8) Z H(8A) C(5) Y
H(8B) C(8) Z H(8B) C(5) Y
H(8C) C(8) Z H(8C) C(5) Y
H(11C) N(1) Z H(11C) C(7) Y
H(11B) N(1) Z H(11B) C(7) Y
H(11A) N(1) Z H(11A) C(7) Y
H(12) N(2) Z H(12) C(3) Y
H(13) N(3) Z H(13) C(5) Y
H(15) O(5) Z H(15) C(24) Y
H(20A) C(20) Z H(20A) C(21) Y
H(20B) C(20) Z H(20B) C(21) Y
H(22) C(22) Z H(22) C(21) Y
H(23) C(23) Z H(23) C(22) Y
H(25) C(25) Z H(25) C(24) Y
H(26) C(26) Z H(26) C(25) Y
H(61) O(6) Z H(61) H(62) Y
H(62) O(6) Z H(62) H(61) Y
H(71) O(7) Z H(71) H(72) Y
H(72) O(7) Z H(72) H(71) Y
H(81) O(8) Z H(81) H(82) Y
H(82) O(8) Z H(82) H(81) Y

loop_
_atom_rho_multipole_label
_atom_rho_multipole_coeff_Pv
_atom_rho_multipole_coeff_P00
_atom_rho_multipole_coeff_P11
_atom_rho_multipole_coeff_P1-1
_atom_rho_multipole_coeff_P10
_atom_rho_multipole_coeff_P20
_atom_rho_multipole_coeff_P21
_atom_rho_multipole_coeff_P2-1
_atom_rho_multipole_coeff_P22
_atom_rho_multipole_coeff_P2-2
_atom_rho_multipole_coeff_P30
_atom_rho_multipole_coeff_P31
_atom_rho_multipole_coeff_P3-1
_atom_rho_multipole_coeff_P32
_atom_rho_multipole_coeff_P3-2
_atom_rho_multipole_coeff_P33
_atom_rho_multipole_coeff_P3-3
_atom_rho_multipole_coeff_P40
_atom_rho_multipole_coeff_P41
_atom_rho_multipole_coeff_P4-1
_atom_rho_multipole_coeff_P42
_atom_rho_multipole_coeff_P4-2
_atom_rho_multipole_coeff_P43
_atom_rho_multipole_coeff_P4-3
_atom_rho_multipole_coeff_P44
_atom_rho_multipole_coeff_P4-4
_atom_rho_multipole_kappa_prime
_atom_rho_multipole_kappa_dprime0
_atom_rho_multipole_kappa_dprime1
_atom_rho_multipole_kappa_dprime2
_atom_rho_multipole_kappa_dprime3
_atom_rho_multipole_kappa_dprime4
O(1) 6.60(4) 0.00 0.035(10) -0.027(11) -0.038(13) -0.082(15) 0.041(11) -0.031(11) -0.035(11) -0.040(10) 0.019(13) -0.017(10) -0.006(10) 0.018(11) 0.004(10) 0.023(10) -0.007(10) -0.033(15) -0.010(12) 0.001(13) -0.001(13) -0.035(12) 0.007(12) 0.000(13) 0.009(13) -0.021(12) 0.994(2) 1.00 1.00 1.00 1.00 1.00
O(2) 6.53(4) 0.00 -0.011(11) -0.014(11) -0.074(16) -0.110(15) 0.013(11) 0.007(12) -0.029(11) -0.006(11) 0.001(13) -0.003(9) 0.015(11) 0.032(11) 0.004(10) -0.018(10) -0.002(10) -0.019(15) 0.023(12) 0.026(14) 0.013(13) 0.018(12) -0.027(13) -0.024(13) 0.022(13) -0.031(12) 0.994(2) 1.00 1.00 1.00 1.00 1.00
O(3) 6.67(3) 0.00 -0.029(13) -0.024(11) 0.045(12) -0.106(13) -0.004(11) -0.012(11) 0.007(12) -0.100(11) -0.008(11) 0.008(11) 0.004(11) 0.000(10) 0.007(10) 0.054(11) -0.019(10) -0.027(15) -0.010(12) 0.003(13) -0.006(14) -0.013(13) 0.006(12) -0.003(12) 0.044(13) -0.033(12) 0.989(2) 1.00 1.00 1.00 1.00 1.00
O(4) 6.66(3) 0.00 -0.077(12) -0.040(11) -0.018(11) -0.094(12) -0.040(10) -0.031(10) -0.156(11) 0.010(11) 0.001(11) -0.025(11) 0.004(10) -0.018(10) 0.003(10) 0.036(10) 0.002(10) -0.005(14) -0.003(11) 0.025(12) -0.013(13) -0.027(12) -0.025(12) -0.007(12) -0.010(12) -0.018(12) 0.989(2) 1.00 1.00 1.00 1.00 1.00
O(5) 6.63(3) 0.00 0.036(11) -0.025(12) -0.073(13) -0.101(13) -0.084(11) -0.020(12) 0.072(11) 0.035(11) 0.079(12) -0.015(11) -0.023(10) 0.007(11) 0.026(10) 0.035(10) 0.011(10) 0.015(15) -0.036(12) -0.014(13) -0.016(13) 0.009(13) -0.011(13) 0.017(13) 0.017(12) 0.019(12) 0.9864(19) 1.00 1.00 1.00 1.00 1.00
O(6) 6.74(3) 0.00 -0.015(10) -0.029(10) 0.00 0.002(9) 0.00 0.00 -0.070(10) 0.053(9) 0.00 -0.017(9) -0.025(9) 0.00 0.00 0.062(9) -0.039(9) 0.020(13) 0.00 0.00 0.013(12) 0.004(12) 0.00 0.00 0.042(11) 0.032(11) 0.9864(19) 1.00 1.00 1.00 1.00 1.00
O(7) 6.72(3) 0.00 0.026(13) -0.031(12) 0.00 0.035(13) 0.00 0.00 0.017(12) -0.026(11) 0.00 -0.031(11) -0.027(11) 0.00 0.00 0.089(10) -0.033(10) 0.012(14) 0.00 0.00 0.018(14) 0.019(13) 0.00 0.00 0.025(13) -0.006(12) 0.9864(19) 1.00 1.00 1.00 1.00 1.00
O(8) 4.250(19) 0.00 -0.009(6) -0.018(6) 0.00 0.002(6) 0.00 0.00 -0.042(6) 0.032(5) 0.00 -0.010(6) -0.015(6) 0.00 0.00 0.037(6) -0.023(5) 0.012(8) 0.00 0.00 0.008(7) 0.002(7) 0.00 0.00 0.025(7) 0.019(6) 0.9864(19) 1.00 1.00 1.00 1.00 1.00
N(1) 5.71(8) 0.00 0.00 0.00 -0.024(12) -0.092(12) 0.00 0.00 0.00 0.00 0.212(14) 0.00 0.00 0.00 0.00 0.005(12) -0.178(12) 0.003(16) 0.00 0.00 0.00 0.00 -0.005(14) 0.143(14) 0.00 0.00 0.992(5) 1.00 1.00 1.00 1.00 1.00
N(2) 5.20(5) 0.00 0.007(14) -0.035(15) 0.00 0.045(13) 0.00 0.00 0.012(12) -0.025(13) 0.00 0.040(13) 0.013(12) 0.00 0.00 0.171(14) -0.012(12) 0.010(16) 0.00 0.00 0.003(15) 0.032(15) 0.00 0.00 -0.013(16) -0.035(15) 1.032(3) 1.00 1.00 1.00 1.00 1.00
N(3) 5.15(5) 0.00 0.016(14) -0.030(15) 0.00 0.076(13) 0.00 0.00 0.029(12) -0.041(13) 0.00 0.038(13) 0.011(13) 0.00 0.00 0.164(14) 0.007(12) -0.015(16) 0.00 0.00 -0.036(15) 0.012(15) 0.00 0.00 -0.020(16) -0.056(15) 1.032(3) 1.00 1.00 1.00 1.00 1.00
C(1) 3.79(4) 0.00 -0.002(18) -0.082(14) -0.004(14) 0.060(14) -0.020(13) -0.052(13) 0.086(15) 0.055(13) -0.013(15) -0.134(15) -0.196(16) -0.004(15) -0.014(15) 0.173(15) -0.085(14) 0.06(2) 0.070(18) -0.024(19) 0.017(19) 0.059(19) -0.026(18) -0.015(18) 0.044(18) 0.019(17) 1.080(3) 1.00 1.00 1.00 1.00 1.00
C(2) 3.89(5) 0.00 -0.024(17) -0.059(17) 0.00 -0.254(15) 0.00 0.00 -0.025(16) 0.056(16) 0.00 0.005(17) 0.037(17) 0.00 0.00 0.303(19) -0.070(18) 0.05(2) 0.00 0.00 -0.01(2) 0.04(2) 0.00 0.00 0.06(2) -0.07(2) 1.071(5) 1.00 1.00 1.00 1.00 1.00
C(3) 3.82(4) 0.00 0.024(18) -0.083(14) -0.007(15) 0.028(15) -0.048(14) -0.022(13) 0.039(15) 0.085(13) -0.063(17) -0.102(16) -0.172(17) 0.009(17) 0.016(16) 0.180(16) -0.032(15) 0.02(2) 0.002(18) 0.00(2) -0.02(2) 0.033(19) -0.011(19) -0.033(19) 0.033(18) 0.099(18) 1.080(3) 1.00 1.00 1.00 1.00 1.00
C(4) 3.92(6) 0.00 -0.050(17) -0.064(18) 0.00 -0.225(16) 0.00 0.00 -0.019(16) 0.057(16) 0.00 0.041(17) 0.037(17) 0.00 0.00 0.34(2) -0.081(18) 0.08(2) 0.00 0.00 -0.08(2) 0.02(2) 0.00 0.00 -0.04(2) -0.06(2) 1.071(5) 1.00 1.00 1.00 1.00 1.00
C(5) 3.86(4) 0.00 0.011(15) -0.016(14) 0.071(17) 0.050(16) -0.036(13) 0.051(13) 0.067(13) 0.022(13) 0.261(17) 0.005(15) -0.110(15) -0.016(16) 0.024(15) 0.021(14) -0.207(16) 0.07(2) -0.002(17) 0.012(18) 0.058(19) -0.023(19) 0.021(18) 0.032(19) 0.086(18) -0.021(18) 1.080(3) 1.00 1.00 1.00 1.00 1.00
C(6) 3.53(5) 0.00 -0.064(17) 0.046(16) 0.00 -0.311(14) 0.00 0.00 0.111(15) 0.043(15) 0.00 0.027(17) 0.015(16) 0.00 0.00 0.330(19) 0.049(17) -0.03(2) 0.00 0.00 0.01(2) -0.01(2) 0.00 0.00 -0.02(2) 0.11(2) 1.090(7) 1.00 1.00 1.00 1.00 1.00
C(7) 3.71(4) 0.00 0.00 0.00 0.025(12) 0.014(11) 0.00 0.00 0.00 0.00 0.236(13) 0.00 0.00 0.00 0.00 -0.007(10) -0.121(12) 0.068(16) 0.00 0.00 0.00 0.00 0.006(13) 0.054(15) 0.00 0.00 1.080(3) 1.00 1.00 1.00 1.00 1.00
C(8) 3.71 0.00 0.00 0.00 0.02 0.01 0.00 0.00 0.00 0.00 0.24 0.00 0.00 0.00 0.00 -0.01 -0.12 0.07 0.00 0.00 0.00 0.00 0.01 0.05 0.00 0.00 1.080(3) 1.00 1.00 1.00 1.00 1.00
C(20) 3.74(5) 0.00 0.066(15) 0.031(17) -0.075(13) -0.053(15) 0.012(13) -0.001(13) 0.017(14) -0.032(15) 0.015(16) -0.069(16) -0.172(16) 0.013(15) -0.009(16) 0.150(16) -0.044(15) 0.05(2) -0.037(19) -0.04(2) -0.040(19) 0.05(2) -0.02(2) -0.038(19) 0.046(18) -0.02(2) 1.080(3) 1.00 1.00 1.00 1.00 1.00
C(21) 4.03(3) 0.00 0.031(13) 0.082(16) 0.00 -0.135(14) 0.00 0.00 -0.029(13) 0.015(14) 0.00 0.055(14) 0.032(15) 0.00 0.00 0.186(17) -0.027(15) 0.06(2) 0.00 0.00 0.019(19) -0.04(2) 0.00 0.00 0.012(19) 0.00(2) 1.066(3) 1.00 1.00 1.00 1.00 1.00
C(22) 3.98(2) 0.00 0.031(8) 0.054(9) 0.00 -0.148(7) 0.00 0.00 0.011(7) -0.035(7) 0.00 0.012(8) 0.019(7) 0.00 0.00 0.217(8) -0.013(8) -0.005(10) 0.00 0.00 0.012(9) -0.006(9) 0.00 0.00 -0.016(10) -0.011(9) 1.066(3) 1.00 1.00 1.00 1.00 1.00
C(23) 3.98 0.00 0.03 0.05 0.00 -0.15 0.00 0.00 0.01 -0.04 0.00 0.01 0.02 0.00 0.00 0.22 -0.01 0.00 0.00 0.00 0.01 -0.01 0.00 0.00 -0.02 -0.01 1.066(3) 1.00 1.00 1.00 1.00 1.00
C(24) 3.97(3) 0.00 -0.073(15) -0.013(13) 0.00 -0.145(14) 0.00 0.00 -0.041(14) -0.017(13) 0.00 -0.081(15) 0.020(15) 0.00 0.00 0.289(16) -0.028(16) 0.03(2) 0.00 0.00 -0.01(2) 0.024(18) 0.00 0.00 0.06(2) -0.032(19) 1.066(3) 1.00 1.00 1.00 1.00 1.00
C(25) 3.98 0.00 0.03 0.05 0.00 -0.15 0.00 0.00 0.01 -0.04 0.00 0.01 0.02 0.00 0.00 0.22 -0.01 0.00 0.00 0.00 0.01 -0.01 0.00 0.00 -0.02 -0.01 1.066(3) 1.00 1.00 1.00 1.00 1.00
C(26) 3.98 0.00 0.03 0.05 0.00 -0.15 0.00 0.00 0.01 -0.04 0.00 0.01 0.02 0.00 0.00 0.22 -0.01 0.00 0.00 0.00 0.01 -0.01 0.00 0.00 -0.02 -0.01 1.066(3) 1.00 1.00 1.00 1.00 1.00
H(1) 0.90(4) 0.00 0.00 0.00 0.22(2) 0.00 0.00 0.00 0.00 0.00 0.00 0.00 0.00 0.00 0.00 0.00 0.00 0.00 0.00 0.00 0.00 0.00 0.00 0.00 0.00 0.00 1.20 1.20 1.20 1.20 1.20 1.20
H(3) 0.92(4) 0.00 0.00 0.00 0.20(2) 0.00 0.00 0.00 0.00 0.00 0.00 0.00 0.00 0.00 0.00 0.00 0.00 0.00 0.00 0.00 0.00 0.00 0.00 0.00 0.00 0.00 1.20 1.20 1.20 1.20 1.20 1.20
H(5) 0.84(3) 0.00 0.00 0.00 0.103(19) 0.00 0.00 0.00 0.00 0.00 0.00 0.00 0.00 0.00 0.00 0.00 0.00 0.00 0.00 0.00 0.00 0.00 0.00 0.00 0.00 0.00 1.20 1.20 1.20 1.20 1.20 1.20
H(7A) 1.012(16) 0.00 0.00 0.00 0.167(10) 0.00 0.00 0.00 0.00 0.00 0.00 0.00 0.00 0.00 0.00 0.00 0.00 0.00 0.00 0.00 0.00 0.00 0.00 0.00 0.00 0.00 1.20 1.20 1.20 1.20 1.20 1.20
H(7B) 1.01 0.00 0.00 0.00 0.17 0.00 0.00 0.00 0.00 0.00 0.00 0.00 0.00 0.00 0.00 0.00 0.00 0.00 0.00 0.00 0.00 0.00 0.00 0.00 0.00 0.00 1.20 1.20 1.20 1.20 1.20 1.20
H(7C) 1.01 0.00 0.00 0.00 0.17 0.00 0.00 0.00 0.00 0.00 0.00 0.00 0.00 0.00 0.00 0.00 0.00 0.00 0.00 0.00 0.00 0.00 0.00 0.00 0.00 0.00 1.20 1.20 1.20 1.20 1.20 1.20
H(8A) 1.01 0.00 0.00 0.00 0.17 0.00 0.00 0.00 0.00 0.00 0.00 0.00 0.00 0.00 0.00 0.00 0.00 0.00 0.00 0.00 0.00 0.00 0.00 0.00 0.00 0.00 1.20 1.20 1.20 1.20 1.20 1.20
H(8B) 1.01 0.00 0.00 0.00 0.17 0.00 0.00 0.00 0.00 0.00 0.00 0.00 0.00 0.00 0.00 0.00 0.00 0.00 0.00 0.00 0.00 0.00 0.00 0.00 0.00 0.00 1.20 1.20 1.20 1.20 1.20 1.20
H(8C) 1.01 0.00 0.00 0.00 0.17 0.00 0.00 0.00 0.00 0.00 0.00 0.00 0.00 0.00 0.00 0.00 0.00 0.00 0.00 0.00 0.00 0.00 0.00 0.00 0.00 0.00 1.20 1.20 1.20 1.20 1.20 1.20
H(11C) 0.59(3) 0.00 0.00 0.00 0.102(16) 0.00 0.00 0.00 0.00 0.00 0.00 0.00 0.00 0.00 0.00 0.00 0.00 0.00 0.00 0.00 0.00 0.00 0.00 0.00 0.00 0.00 1.20 1.20 1.20 1.20 1.20 1.20
H(11B) 0.60(3) 0.00 0.00 0.00 0.130(17) 0.00 0.00 0.00 0.00 0.00 0.00 0.00 0.00 0.00 0.00 0.00 0.00 0.00 0.00 0.00 0.00 0.00 0.00 0.00 0.00 0.00 1.20 1.20 1.20 1.20 1.20 1.20
H(11A) 0.48(3) 0.00 0.00 0.00 0.070(15) 0.00 0.00 0.00 0.00 0.00 0.00 0.00 0.00 0.00 0.00 0.00 0.00 0.00 0.00 0.00 0.00 0.00 0.00 0.00 0.00 0.00 1.20 1.20 1.20 1.20 1.20 1.20
H(12) 0.72(3) 0.00 0.00 0.00 0.19(2) 0.00 0.00 0.00 0.00 0.00 0.00 0.00 0.00 0.00 0.00 0.00 0.00 0.00 0.00 0.00 0.00 0.00 0.00 0.00 0.00 0.00 1.20 1.20 1.20 1.20 1.20 1.20
H(13) 0.79(3) 0.00 0.00 0.00 0.24(2) 0.00 0.00 0.00 0.00 0.00 0.00 0.00 0.00 0.00 0.00 0.00 0.00 0.00 0.00 0.00 0.00 0.00 0.00 0.00 0.00 0.00 1.20 1.20 1.20 1.20 1.20 1.20
H(15) 0.66(3) 0.00 0.00 0.00 0.152(18) 0.00 0.00 0.00 0.00 0.00 0.00 0.00 0.00 0.00 0.00 0.00 0.00 0.00 0.00 0.00 0.00 0.00 0.00 0.00 0.00 0.00 1.20 1.20 1.20 1.20 1.20 1.20
H(20A) 1.10(3) 0.00 0.00 0.00 0.240(17) 0.00 0.00 0.00 0.00 0.00 0.00 0.00 0.00 0.00 0.00 0.00 0.00 0.00 0.00 0.00 0.00 0.00 0.00 0.00 0.00 0.00 1.20 1.20 1.20 1.20 1.20 1.20
H(20B) 1.10 0.00 0.00 0.00 0.24 0.00 0.00 0.00 0.00 0.00 0.00 0.00 0.00 0.00 0.00 0.00 0.00 0.00 0.00 0.00 0.00 0.00 0.00 0.00 0.00 0.00 1.20 1.20 1.20 1.20 1.20 1.20
H(22) 0.972(19) 0.00 0.00 0.00 0.193(12) 0.00 0.00 0.00 0.00 0.00 0.00 0.00 0.00 0.00 0.00 0.00 0.00 0.00 0.00 0.00 0.00 0.00 0.00 0.00 0.00 0.00 1.20 1.20 1.20 1.20 1.20 1.20
H(23) 0.97 0.00 0.00 0.00 0.19 0.00 0.00 0.00 0.00 0.00 0.00 0.00 0.00 0.00 0.00 0.00 0.00 0.00 0.00 0.00 0.00 0.00 0.00 0.00 0.00 0.00 1.20 1.20 1.20 1.20 1.20 1.20
H(25) 0.97 0.00 0.00 0.00 0.19 0.00 0.00 0.00 0.00 0.00 0.00 0.00 0.00 0.00 0.00 0.00 0.00 0.00 0.00 0.00 0.00 0.00 0.00 0.00 0.00 0.00 1.20 1.20 1.20 1.20 1.20 1.20
H(26) 0.97 0.00 0.00 0.00 0.19 0.00 0.00 0.00 0.00 0.00 0.00 0.00 0.00 0.00 0.00 0.00 0.00 0.00 0.00 0.00 0.00 0.00 0.00 0.00 0.00 0.00 1.20 1.20 1.20 1.20 1.20 1.20
H(61) 0.74(2) 0.00 0.00 0.00 0.198(17) 0.00 0.00 0.00 0.00 0.00 0.00 0.00 0.00 0.00 0.00 0.00 0.00 0.00 0.00 0.00 0.00 0.00 0.00 0.00 0.00 0.00 1.20 1.20 1.20 1.20 1.20 1.20
H(62) 0.67(2) 0.00 0.00 0.00 0.114(18) 0.00 0.00 0.00 0.00 0.00 0.00 0.00 0.00 0.00 0.00 0.00 0.00 0.00 0.00 0.00 0.00 0.00 0.00 0.00 0.00 0.00 1.20 1.20 1.20 1.20 1.20 1.20
H(71) 0.73(3) 0.00 0.00 0.00 0.15(2) 0.00 0.00 0.00 0.00 0.00 0.00 0.00 0.00 0.00 0.00 0.00 0.00 0.00 0.00 0.00 0.00 0.00 0.00 0.00 0.00 0.00 1.20 1.20 1.20 1.20 1.20 1.20
H(72) 0.59(3) 0.00 0.00 0.00 0.175(19) 0.00 0.00 0.00 0.00 0.00 0.00 0.00 0.00 0.00 0.00 0.00 0.00 0.00 0.00 0.00 0.00 0.00 0.00 0.00 0.00 0.00 1.20 1.20 1.20 1.20 1.20 1.20
H(81) 0.480(14) 0.00 0.00 0.00 0.119(10) 0.00 0.00 0.00 0.00 0.00 0.00 0.00 0.00 0.00 0.00 0.00 0.00 0.00 0.00 0.00 0.00 0.00 0.00 0.00 0.00 0.00 1.20 1.20 1.20 1.20 1.20 1.20
H(82) 0.434(15) 0.00 0.00 0.00 0.068(11) 0.00 0.00 0.00 0.00 0.00 0.00 0.00 0.00 0.00 0.00 0.00 0.00 0.00 0.00 0.00 0.00 0.00 0.00 0.00 0.00 0.00 1.20 1.20 1.20 1.20 1.20 1.20

loop_
_atom_site_aniso_label
_atom_site_aniso_U_11
_atom_site_aniso_U_22
_atom_site_aniso_U_33
_atom_site_aniso_U_12
_atom_site_aniso_U_13
_atom_site_aniso_U_23
O(1) 0.0138(1) 0.0047(1) 0.0056(1) 0.0013(1) -0.0005(1) -0.0003(1)
O(2) 0.0130(1) 0.0046(2) 0.0069(1) 0.0007(1) 0.0022(1) 0.0005(1)
O(3) 0.0061(1) 0.0101(2) 0.0095(1) 0.0014(1) -0.0003(1) -0.0030(1)
O(4) 0.0083(1) 0.0069(1) 0.0046(1) 0.0008(1) 0.0003(1) -0.0014(1)
O(5) 0.0085(1) 0.0086(2) 0.0097(1) -0.0015(1) 0.0008(1) -0.0026(1)
O(6) 0.0077(1) 0.0085(1) 0.0104(1) 0.0006(1) 0.0010(1) -0.0004(1)
O(7) 0.0094(1) 0.0115(1) 0.0089(1) 0.0019(1) -0.0005(1) -0.0019(1)
O(8) 0.0136 0.0178 0.0137 -0.0026 0.0026 0.0007
N(1) 0.00870(9) 0.00589(11) 0.00462(7) 0.00101(8) 0.00071(6) 0.00015(7)
N(2) 0.0098(1) 0.0045(1) 0.0035(1) 0.0005(1) 0.0000(1) -0.0001(1)
N(3) 0.0092(1) 0.0048(1) 0.0037(1) 0.0001(1) 0.0016(1) -0.0001(1)
C(1) 0.0068(1) 0.0048(1) 0.0044(1) 0.0006(1) 0.0000(1) 0.0000(1)
C(2) 0.0078(1) 0.0040(1) 0.0036(1) 0.0005(1) 0.0003(1) 0.0000(1)
C(3) 0.0079(1) 0.0044(1) 0.0038(1) 0.0001(1) 0.0008(1) -0.0002(1)
C(4) 0.0078(1) 0.0040(1) 0.0038(1) 0.0004(1) 0.0009(1) -0.0001(1)
C(5) 0.0068(1) 0.0050(1) 0.0042(1) 0.0000(1) 0.0007(1) -0.0005(1)
C(6) 0.0060(1) 0.0050(1) 0.0042(1) 0.0004(1) 0.0005(1) -0.0005(1)
C(7) 0.0072(1) 0.0119(2) 0.0098(1) 0.0018(1) 0.0001(1) -0.0002(1)
C(8) 0.0105(1) 0.0086(1) 0.0097(1) -0.0037(1) 0.0041(1) -0.0024(1)
C(20) 0.0080(1) 0.0058(1) 0.0061(1) 0.0010(1) 0.0009(1) 0.0004(1)
C(21) 0.0078(1) 0.0069(1) 0.0052(1) -0.0003(1) 0.0008(1) -0.0004(1)
C(22) 0.0109(1) 0.0094(1) 0.0051(1) -0.0014(1) 0.0005(1) -0.0006(1)
C(23) 0.0106(1) 0.0097(1) 0.0057(1) -0.0016(1) 0.0004(1) -0.0017(1)
C(24) 0.0071(1) 0.0073(1) 0.0068(1) -0.0007(1) 0.0005(1) -0.0017(1)
C(25) 0.0105(1) 0.0077(1) 0.0061(1) -0.0021(1) 0.0019(1) -0.0013(1)
C(26) 0.0103(1) 0.0073(1) 0.0052(1) -0.0016(1) 0.0016(1) -0.0012(1)

loop_
_atom_site_label
_atom_site_fract_x
_atom_site_fract_y
_atom_site_fract_z
_atom_site_occupancy
_atom_site_U_iso_or_equiv
O(1) 0.06052(5) 0.37958 0.47930(3) 1.0000 0.008
O(2) 0.00629(6) 0.73324(7) 0.76660(3) 1.0000 0.008
O(3) 0.17765(5) 0.59329(7) 1.02582(3) 1.0000 0.009
O(4) -0.02495(5) 0.70223(6) 1.11461(3) 1.0000 0.007
O(5) 0.61119(5) 1.02735(7) 0.68088(3) 1.0000 0.009
O(6) 0.32362(5) 0.34125(7) 0.94028(2) 1.0000 0.009
O(7) 0.58434(5) 1.20859(6) 0.84069(3) 1.0000 0.010
O(8) 0.71470 1.37613 0.66477 0.6344 0.015
N(1) 0.04656(4) 0.52305(6) 0.29188(2) 1.0000 0.006
N(2) 0.04067(4) 0.58467(6) 0.57850(2) 1.0000 0.006
N(3) -0.03029(4) 0.52211(6) 0.85567(2) 1.0000 0.006
C(1) -0.02031(4) 0.59743(6) 0.38746(2) 1.0000 0.005
C(2) 0.03199(4) 0.51064(5) 0.48647(2) 1.0000 0.005
C(3) 0.08498(4) 0.51220(6) 0.67841(2) 1.0000 0.005
C(4) 0.01589(4) 0.59998(6) 0.77084(2) 1.0000 0.005
C(5) -0.10069(4) 0.58957(6) 0.94935(2) 1.0000 0.005
C(6) 0.03032(4) 0.63136(6) 1.03520(2) 1.0000 0.005
C(7) -0.20814(5) 0.60618(6) 0.37751(3) 1.0000 0.010
C(8) -0.23057(5) 0.49015(6) 0.99808(3) 1.0000 0.010
C(20) 0.27482(5) 0.48924(6) 0.69091(3) 1.0000 0.007
C(21) 0.37347(4) 0.62716(6) 0.69031(3) 1.0000 0.007
C(22) 0.40870(4) 0.70208(6) 0.78574(3) 1.0000 0.008
C(23) 0.49165(4) 0.83433(6) 0.78499(3) 1.0000 0.009
C(24) 0.53815(4) 0.89358(6) 0.68723(3) 1.0000 0.007
C(25) 0.50984(4) 0.81832(6) 0.59182(3) 1.0000 0.008
C(26) 0.42776(4) 0.68594(6) 0.59366(3) 1.0000 0.008
H(1) 0.03729 0.70439 0.38906 1.0000 0.022(3)
H(3) 0.02654 0.40586 0.68150 1.0000 0.020(3)
H(5) -0.15853 0.68982 0.92094 1.0000 0.015(3)
H(7A) -0.25821 0.50108 0.37827 1.0000 0.037(3)
H(7B) -0.25949 0.66047 0.44321 1.0000 0.035(3)
H(7C) -0.25010 0.66168 0.30840 1.0000 0.041(3)
H(8A) -0.17590 0.39301 1.02495 1.0000 0.030(2)
H(8B) -0.28436 0.54293 1.06364 1.0000 0.031(3)
H(8C) -0.32517 0.46934 0.94072 1.0000 0.039(3)
H(11C) 0.00001 0.42036 0.28288 1.0000 0.011(4)
H(11B) 0.17370 0.52022 0.29658 1.0000 0.010(3)
H(11A) 0.01694 0.58784 0.22731 1.0000 0.002(3)
H(12) 0.01783 0.69139 0.57940 1.0000 0.008(3)
H(13) -0.01908 0.41414 0.85521 1.0000 0.017(4)
H(15) 0.58607 1.08715 0.74150 1.0000 0.011(3)
H(20A) 0.30221 0.43314 0.76580 1.0000 0.032(3)
H(20B) 0.31115 0.41694 0.62713 1.0000 0.034(3)
H(22) 0.36468 0.65714 0.85944 1.0000 0.025(2)
H(23) 0.51933 0.89026 0.85896 1.0000 0.032(3)
H(25) 0.54648 0.86968 0.51844 1.0000 0.028(3)
H(26) 0.39861 0.63160 0.51928 1.0000 0.027(3)
H(61) 0.28225 0.43360 0.96274 1.0000 0.015(3)
H(62) 0.22532 0.28682 0.92295 1.0000 0.018(4)
H(71) 0.66207 1.17271 0.89378 1.0000 0.025(4)
H(72) 0.49632 1.25252 0.87982 1.0000 0.012(4)
H(81) 0.66724 1.32685 0.72471 0.6344 0.030
H(82) 0.66724 1.46834 0.64604 0.6344 0.044

loop_
_geom_angle_atom_site_label_1
_geom_angle_atom_site_label_2
_geom_angle_atom_site_label_3
_geom_angle
_geom_angle_site_symmetry_1
_geom_angle_site_symmetry_2
_geom_angle_site_symmetry_3
_geom_angle_publ_flag
C(24) O(5) H(15) 112.01 1_555 1_555 1_555 yes
H(61) O(6) H(62) 103.91 1_555 1_555 1_555 yes
H(71) O(7) H(72) 106.02 1_555 1_555 1_555 yes
H(81) O(8) H(82) 116.45 1_555 1_555 1_555 yes
H(11C) N(1) H(11B) 110.23 1_555 1_555 1_555 yes
H(11C) N(1) H(11A) 112.04 1_555 1_555 1_555 yes
H(11B) N(1) H(11A) 105.98 1_555 1_555 1_555 yes
C(2) N(2) C(3) 120.46(4) 1_555 1_555 1_555 yes
C(2) N(2) H(12) 120.46 1_555 1_555 1_555 yes
C(3) N(2) H(12) 119.08 1_555 1_555 1_555 yes
C(4) N(3) C(5) 121.65(4) 1_555 1_555 1_555 yes
C(4) N(3) H(13) 120.30 1_555 1_555 1_555 yes
C(5) N(3) H(13) 118.03 1_555 1_555 1_555 yes
C(2) C(1) C(7) 110.66(3) 1_555 1_555 1_555 yes
C(2) C(1) H(1) 110.56 1_555 1_555 1_555 yes
C(7) C(1) H(1) 112.12 1_555 1_555 1_555 yes
O(1) C(2) N(2) 123.87(3) 1_555 1_555 1_555 yes
O(1) C(2) C(1) 120.42(3) 1_555 1_555 1_555 yes
N(2) C(2) C(1) 115.70(3) 1_555 1_555 1_555 yes
N(2) C(3) C(4) 108.34(3) 1_555 1_555 1_555 yes
N(2) C(3) H(3) 110.31 1_555 1_555 1_555 yes
C(4) C(3) H(3) 106.71 1_555 1_555 1_555 yes
O(2) C(4) N(3) 123.50(4) 1_555 1_555 1_555 yes
O(2) C(4) C(3) 121.48(3) 1_555 1_555 1_555 yes
N(3) C(4) C(3) 115.01(3) 1_555 1_555 1_555 yes
N(3) C(5) C(8) 110.17(3) 1_555 1_555 1_555 yes
N(3) C(5) H(5) 106.03 1_555 1_555 1_555 yes
C(8) C(5) H(5) 110.25 1_555 1_555 1_555 yes
O(3) C(6) O(4) 124.56(4) 1_555 1_555 1_555 yes
C(1) C(7) H(7A) 109.43 1_555 1_555 1_555 yes
C(1) C(7) H(7B) 111.74 1_555 1_555 1_555 yes
C(1) C(7) H(7C) 113.32 1_555 1_555 1_555 yes
H(7A) C(7) H(7B) 105.99 1_555 1_555 1_555 yes
H(7A) C(7) H(7C) 109.90 1_555 1_555 1_555 yes
H(7B) C(7) H(7C) 106.17 1_555 1_555 1_555 yes
C(5) C(8) H(8A) 110.65 1_555 1_555 1_555 yes
C(5) C(8) H(8B) 109.08 1_555 1_555 1_555 yes
C(5) C(8) H(8C) 109.51 1_555 1_555 1_555 yes
H(8A) C(8) H(8B) 109.02 1_555 1_555 1_555 yes
H(8A) C(8) H(8C) 110.697 1_555 1_555 1_555 yes
H(8B) C(8) H(8C) 107.82 1_555 1_555 1_555 yes
C(21) C(20) H(20A) 108.12 1_555 1_555 1_555 yes
C(21) C(20) H(20B) 111.58 1_555 1_555 1_555 yes
H(20A) C(20) H(20B) 106.39 1_555 1_555 1_555 yes
C(20) C(21) C(22) 120.90(3) 1_555 1_555 1_555 yes
C(20) C(21) C(26) 120.60(3) 1_555 1_555 1_555 yes
C(22) C(21) C(26) 118.47(4) 1_555 1_555 1_555 yes
C(21) C(22) C(23) 121.15(3) 1_555 1_555 1_555 yes
C(21) C(22) H(22) 117.99 1_555 1_555 1_555 yes
C(23) C(22) H(22) 120.80 1_555 1_555 1_555 yes
C(22) C(23) C(24) 119.25(3) 1_555 1_555 1_555 yes
C(22) C(23) H(23) 120.45 1_555 1_555 1_555 yes
C(24) C(23) H(23) 120.30 1_555 1_555 1_555 yes
O(5) C(24) C(23) 121.88(3) 1_555 1_555 1_555 yes
O(5) C(24) C(25) 117.64(3) 1_555 1_555 1_555 yes
C(23) C(24) C(25) 120.48(4) 1_555 1_555 1_555 yes
C(24) C(25) C(26) 119.67(3) 1_555 1_555 1_555 yes
C(24) C(25) H(25) 117.47 1_555 1_555 1_555 yes
C(26) C(25) H(25) 122.74 1_555 1_555 1_555 yes
C(21) C(26) C(25) 120.88(3) 1_555 1_555 1_555 yes
C(21) C(26) H(26) 119.53 1_555 1_555 1_555 yes
C(25) C(26) H(26) 119.46 1_555 1_555 1_555 yes

loop_
_geom_bond_atom_site_label_1
_geom_bond_atom_site_label_2
_geom_bond_distance
_geom_bond_site_symmetry_1
_geom_bond_site_symmetry_2
_geom_bond_publ_flag
O(1) C(2) 1.2441(5) 1_555 1_555 yes
O(2) C(4) 1.2427(6) 1_555 1_555 yes
O(3) C(6) 1.2556(5) 1_555 1_555 yes
O(4) C(6) 1.2825(5) 1_555 1_555 yes
O(5) C(24) 1.3811(6) 1_555 1_555 yes
O(5) H(15) 0.9666 1_555 1_555 yes
O(6) H(61) 0.9662 1_555 1_555 yes
O(6) H(62) 0.9661 1_555 1_555 yes
O(7) H(71) 0.9667 1_555 1_555 yes
O(7) H(72) 0.9660 1_555 1_555 yes
O(8) H(81) 0.967000 1_555 1_555 yes
O(8) H(82) 0.967001 1_555 1_555 yes
N(1) H(11C) 1.0323 1_555 1_555 yes
N(1) H(11B) 1.0333 1_555 1_555 yes
N(1) H(11A) 1.0332 1_555 1_555 yes
N(2) C(2) 1.3438(5) 1_555 1_555 yes
N(2) C(3) 1.4602(5) 1_555 1_555 yes
N(2) H(12) 1.0097 1_555 1_555 yes
N(3) C(4) 1.3461(5) 1_555 1_555 yes
N(3) C(5) 1.4584(5) 1_555 1_555 yes
N(3) H(13) 1.0082 1_555 1_555 yes
C(1) C(2) 1.5326(5) 1_555 1_555 yes
C(1) C(7) 1.5300(5) 1_555 1_555 yes
C(1) H(1) 1.0991 1_555 1_555 yes
C(3) C(4) 1.5331(5) 1_555 1_555 yes
C(3) H(3) 1.0979 1_555 1_555 yes
C(5) C(8) 1.5386(4) 1_555 1_555 yes
C(5) H(5) 1.0997 1_555 1_555 yes
C(7) H(7A) 1.0586 1_555 1_555 yes
C(7) H(7B) 1.0589 1_555 1_555 yes
C(7) H(7C) 1.0583 1_555 1_555 yes
C(8) H(8A) 1.0584 1_555 1_555 yes
C(8) H(8B) 1.0591 1_555 1_555 yes
C(8) H(8C) 1.0589 1_555 1_555 yes
C(20) C(21) 1.5123(6) 1_555 1_555 yes
C(20) H(20A) 1.0925 1_555 1_555 yes
C(20) H(20B) 1.0900 1_555 1_555 yes
C(21) C(22) 1.4081(5) 1_555 1_555 yes
C(21) C(26) 1.4081(5) 1_555 1_555 yes
C(22) C(23) 1.4024(6) 1_555 1_555 yes
C(22) H(22) 1.0814 1_555 1_555 yes
C(23) C(24) 1.4024(5) 1_555 1_555 yes
C(23) H(23) 1.0824 1_555 1_555 yes
C(24) C(25) 1.4003(5) 1_555 1_555 yes
C(25) C(26) 1.4002(5) 1_555 1_555 yes
C(25) H(25) 1.0834 1_555 1_555 yes
C(26) H(26) 1.0821 1_555 1_555 yes
